data_7720216
loop_
_publ_author_name
'Burlak, Pavel V.'
'Cheplakova, Anastasia M.'
'Samsonenko, Denis G.'
'Vinogradov, Andrey V.'
'Kovalenko, Konstantin A.'
'Fedin, Vladimir P.'

_publ_section_title
;
 Confinement of Cd(II) by 2,2'-bipyridyl: control of structural
 transformations and porosity in perfluorinated biphenyldicarboxylate
 MOFs.
;
_journal_issue 7
_journal_name_full 'Dalton transactions (Cambridge, England : 2003)'
_journal_page_first 2937
_journal_page_last 2947
_journal_paper_doi 10.1039/d5dt02607e
_journal_volume 55
_journal_year 2026
_chemical_absolute_configuration unk
_chemical_formula_sum 'C25 H12 Cd F8 N2 O5'
_chemical_formula_weight 684.77
_space_group_crystal_system tetragonal
_space_group_IT_number 106
_space_group_name_Hall 'P 4c -2ab'
_space_group_name_H-M_alt 'P 42 b c'
_atom_sites_solution_hydrogens geom
_atom_sites_solution_primary dual
_atom_sites_solution_secondary difmap
_audit_creation_method SHELXL-2018/3
_audit_update_record
;
2025-09-12 deposited with the CCDC.	2025-12-19 downloaded from the CCDC.
;
_cell_angle_alpha 90
_cell_angle_beta 90
_cell_angle_gamma 90
_cell_formula_units_Z 8
_cell_length_a 26.0629(3)
_cell_length_b 26.0629(3)
_cell_length_c 7.2745(2)
_cell_measurement_reflns_used 7300
_cell_measurement_temperature 140(2)
_cell_measurement_theta_max 28.53
_cell_measurement_theta_min 3.11
_cell_volume 4941.38(16)
_computing_cell_refinement 'CrysAlisPro 1.171.40.84a (Rigaku OD, 2020)'
_computing_data_collection 'CrysAlisPro 1.171.40.84a (Rigaku OD, 2020)'
_computing_data_reduction 'CrysAlisPro 1.171.40.84a (Rigaku OD, 2020)'
_computing_molecular_graphics 'ShelXle (H\"ubschle, 2011)'
_computing_publication_material 'CIFTAB (Sheldrick, 2015)'
_computing_structure_refinement 'SHELXL-2018 (Sheldrick, 2015)'
_computing_structure_solution 'SHELXT-2018 (Sheldrick, 2015)'
_diffrn_ambient_temperature 140(2)
_diffrn_detector 'CCD plate'
_diffrn_detector_area_resol_mean 10.6
_diffrn_detector_type AtlasS2
_diffrn_measured_fraction_theta_full 0.998
_diffrn_measured_fraction_theta_max 0.913
_diffrn_measurement_device 'four-circle diffractometer'
_diffrn_measurement_device_type 'New Xcalibur, AtlasS2'
_diffrn_measurement_method '\w scans'
_diffrn_radiation_monochromator graphite
_diffrn_radiation_probe x-ray
_diffrn_radiation_source 'fine-focus sealed tube'
_diffrn_radiation_type MoK\a
_diffrn_radiation_wavelength 0.71073
_diffrn_reflns_av_R_equivalents 0.0205
_diffrn_reflns_av_unetI/netI 0.0250
_diffrn_reflns_Laue_measured_fraction_full 0.998
_diffrn_reflns_Laue_measured_fraction_max 0.913
_diffrn_reflns_limit_h_max 28
_diffrn_reflns_limit_h_min -34
_diffrn_reflns_limit_k_max 18
_diffrn_reflns_limit_k_min -33
_diffrn_reflns_limit_l_max 9
_diffrn_reflns_limit_l_min -6
_diffrn_reflns_number 13294
_diffrn_reflns_point_group_measured_fraction_full 0.884
_diffrn_reflns_point_group_measured_fraction_max 0.753
_diffrn_reflns_theta_full 25.242
_diffrn_reflns_theta_max 28.807
_diffrn_reflns_theta_min 2.210
_diffrn_source 'sealed X-ray tube'
_exptl_absorpt_coefficient_mu 0.986
_exptl_absorpt_correction_T_max 1.0000
_exptl_absorpt_correction_T_min 0.9846
_exptl_absorpt_correction_type multi-scan
_exptl_absorpt_process_details
;
CrysAlisPro 1.171.40.84a (Rigaku Oxford Diffraction, 2020)
Empirical absorption correction using spherical harmonics,
implemented in SCALE3 ABSPACK scaling algorithm.
;
_exptl_crystal_colour colorless
_exptl_crystal_density_diffrn 1.841
_exptl_crystal_description needle
_exptl_crystal_F_000 2688
_exptl_crystal_size_max 0.25
_exptl_crystal_size_mid 0.05
_exptl_crystal_size_min 0.04
_refine_diff_density_max 0.261
_refine_diff_density_min -0.359
_refine_diff_density_rms 0.050
_refine_ls_abs_structure_details
;
 Flack x determined using 1541 quotients [(I+)-(I-)]/[(I+)+(I-)]
 (Parsons, Flack and Wagner, Acta Cryst. B69 (2013) 249-259).
;
_refine_ls_abs_structure_Flack -0.031(11)
_refine_ls_extinction_method none
_refine_ls_goodness_of_fit_ref 1.044
_refine_ls_hydrogen_treatment constr
_refine_ls_matrix_type full
_refine_ls_number_parameters 352
_refine_ls_number_reflns 4859
_refine_ls_number_restraints 1
_refine_ls_restrained_S_all 1.044
_refine_ls_R_factor_all 0.0234
_refine_ls_R_factor_gt 0.0206
_refine_ls_shift/su_max 0.004
_refine_ls_shift/su_mean 0.000
_refine_ls_structure_factor_coef Fsqd
_refine_ls_weighting_details 'w=1/[\s^2^(Fo^2^)+(0.0258P)^2^+0.2200P] where P=(Fo^2^+2Fc^2^)/3'
_refine_ls_weighting_scheme calc
_refine_ls_wR_factor_gt 0.0468
_refine_ls_wR_factor_ref 0.0475
_reflns_Friedel_coverage 0.532
_reflns_Friedel_fraction_full 0.747
_reflns_Friedel_fraction_max 0.567
_reflns_number_gt 4549
_reflns_number_total 4859
_reflns_threshold_expression 'I > 2\s(I)'
_cod_data_source_file d5dt02607e2.cif
_cod_data_source_block gv58_sq
_cod_original_cell_volume 4941.38(18)
_cod_database_code 7720216
_shelx_shelxl_version_number 2018/3
_shelx_space_group_comment
;
The symmetry employed for this shelxl refinement is uniquely defined
by the following loop, which should always be used as a source of
symmetry information in preference to the above space-group names.
They are only intended as comments.
;
_shelx_estimated_absorpt_t_min 0.791
_shelx_estimated_absorpt_t_max 0.962

loop_
_space_group_symop_operation_xyz
'x, y, z'
'-x, -y, z'
'-y, x, z+1/2'
'y, -x, z+1/2'
'x+1/2, -y+1/2, z'
'-x+1/2, y+1/2, z'
'-y+1/2, -x+1/2, z+1/2'
'y+1/2, x+1/2, z+1/2'

loop_
_atom_site_label
_atom_site_type_symbol
_atom_site_fract_x
_atom_site_fract_y
_atom_site_fract_z
_atom_site_U_iso_or_equiv
_atom_site_adp_type
_atom_site_occupancy
_atom_site_site_symmetry_order
_atom_site_calc_flag
_atom_site_refinement_flags_posn
_atom_site_refinement_flags_adp
_atom_site_refinement_flags_occupancy
_atom_site_disorder_assembly
_atom_site_disorder_group
Cd1 Cd 0.13035(2) 0.68495(2) 0.33464(4) 0.01443(6) Uani 1 1 d . . . . .
N11 N 0.04499(9) 0.68436(10) 0.2424(4) 0.0194(6) Uani 1 1 d . . . . .
N12 N 0.09371(9) 0.76735(9) 0.3765(3) 0.0209(6) Uani 1 1 d . . . . .
C10 C 0.02097(13) 0.64143(13) 0.1921(4) 0.0250(7) Uani 1 1 d . . . . .
H10 H 0.039393 0.609992 0.195131 0.030 Uiso 1 1 calc R U . . .
C11 C -0.02972(13) 0.64082(15) 0.1355(5) 0.0321(8) Uani 1 1 d . . . . .
H11 H -0.045885 0.609751 0.099329 0.039 Uiso 1 1 calc R U . . .
C12 C -0.05595(13) 0.68654(15) 0.1334(5) 0.0321(9) Uani 1 1 d . . . . .
H12 H -0.090915 0.687365 0.096579 0.039 Uiso 1 1 calc R U . . .
C13 C -0.03159(13) 0.73109(14) 0.1845(5) 0.0290(8) Uani 1 1 d . . . . .
H13 H -0.049555 0.762805 0.183487 0.035 Uiso 1 1 calc R U . . .
C14 C 0.01964(12) 0.72925(12) 0.2377(4) 0.0210(7) Uani 1 1 d . . . . .
C15 C 0.04857(12) 0.77576(12) 0.2945(4) 0.0219(7) Uani 1 1 d . . . . .
C16 C 0.03048(15) 0.82481(13) 0.2659(6) 0.0386(9) Uani 1 1 d . . . . .
H16 H -0.001865 0.830046 0.208631 0.046 Uiso 1 1 calc R U . . .
C17 C 0.05924(14) 0.86568(12) 0.3201(9) 0.0465(10) Uani 1 1 d . . . . .
H17 H 0.047844 0.899701 0.296958 0.056 Uiso 1 1 calc R U . . .
C18 C 0.10564(16) 0.85695(14) 0.4099(6) 0.0428(10) Uani 1 1 d . . . . .
H18 H 0.125976 0.884695 0.453062 0.051 Uiso 1 1 calc R U . . .
C19 C 0.12109(14) 0.80710(13) 0.4342(5) 0.0308(8) Uani 1 1 d . . . . .
H19 H 0.152744 0.800783 0.494902 0.037 Uiso 1 1 calc R U . . .
O11 O 0.20527(7) 0.72114(8) 0.4055(3) 0.0186(5) Uani 1 1 d . . . . .
O12 O 0.22533(7) 0.64724(8) 0.5434(3) 0.0167(4) Uani 1 1 d . . . . .
C101 C 0.23428(11) 0.69172(11) 0.4917(4) 0.0152(6) Uani 1 1 d . . . . .
C102 C 0.28664(11) 0.71365(11) 0.5383(4) 0.0151(6) Uani 1 1 d . . . . .
C103 C 0.29189(11) 0.76070(12) 0.6223(4) 0.0163(6) Uani 1 1 d . . . . .
C104 C 0.33917(11) 0.77992(11) 0.6711(4) 0.0160(6) Uani 1 1 d . . . . .
C105 C 0.38430(11) 0.75470(11) 0.6223(4) 0.0168(6) Uani 1 1 d . . . . .
C106 C 0.37868(11) 0.70841(11) 0.5335(4) 0.0186(7) Uani 1 1 d . . . . .
C107 C 0.33102(11) 0.68793(11) 0.4954(4) 0.0173(6) Uani 1 1 d . . . . .
F11 F 0.25086(6) 0.78981(7) 0.6607(3) 0.0199(4) Uani 1 1 d . . . . .
F12 F 0.34131(6) 0.82377(6) 0.7662(3) 0.0215(4) Uani 1 1 d . . . . .
F13 F 0.42010(6) 0.68255(7) 0.4739(3) 0.0249(4) Uani 1 1 d . . . . .
F14 F 0.32919(7) 0.64290(7) 0.4071(3) 0.0255(4) Uani 1 1 d . . . . .
O13 O 0.62204(8) 0.82375(8) 0.6577(3) 0.0201(5) Uani 1 1 d . . . . .
O14 O 0.59136(8) 0.87722(8) 0.8653(3) 0.0235(5) Uani 1 1 d . . . . .
C108 C 0.58611(11) 0.84306(12) 0.7512(4) 0.0175(6) Uani 1 1 d . . . . .
C109 C 0.53342(11) 0.82010(11) 0.7202(4) 0.0164(6) Uani 1 1 d . . . . .
C110 C 0.52281(11) 0.76951(11) 0.7606(4) 0.0177(6) Uani 1 1 d . . . . .
C111 C 0.47457(11) 0.74937(11) 0.7366(4) 0.0180(6) Uani 1 1 d . . . . .
C112 C 0.43509(11) 0.77753(11) 0.6591(4) 0.0167(6) Uani 1 1 d . . . . .
C113 C 0.44626(12) 0.82810(12) 0.6148(4) 0.0173(7) Uani 1 1 d . . . . .
C114 C 0.49356(11) 0.84895(11) 0.6480(4) 0.0177(6) Uani 1 1 d . . . . .
F15 F 0.55908(5) 0.73966(6) 0.8335(4) 0.0241(3) Uani 1 1 d . . . . .
F16 F 0.46601(6) 0.70099(6) 0.7928(2) 0.0257(5) Uani 1 1 d . . . . .
F17 F 0.41063(6) 0.85722(6) 0.5329(3) 0.0211(4) Uani 1 1 d . . . . .
F18 F 0.50155(7) 0.89814(6) 0.6032(3) 0.0243(4) Uani 1 1 d . . . . .

loop_
_atom_site_aniso_label
_atom_site_aniso_U_11
_atom_site_aniso_U_22
_atom_site_aniso_U_33
_atom_site_aniso_U_23
_atom_site_aniso_U_13
_atom_site_aniso_U_12
Cd1 0.01111(9) 0.01276(9) 0.01942(11) -0.00165(12) -0.00068(12) 0.00056(7)
N11 0.0156(13) 0.0254(14) 0.0173(13) 0.0023(11) -0.0006(11) -0.0010(11)
N12 0.0197(12) 0.0193(12) 0.0238(18) -0.0048(11) -0.0003(11) 0.0035(10)
C10 0.0218(17) 0.0301(18) 0.0232(18) -0.0016(14) 0.0017(14) -0.0072(14)
C11 0.0224(17) 0.047(2) 0.0274(18) 0.0001(18) -0.0026(16) -0.0124(17)
C12 0.0130(16) 0.060(3) 0.0233(19) 0.0040(19) -0.0032(16) -0.0094(17)
C13 0.0200(17) 0.045(2) 0.0221(17) 0.0065(16) 0.0002(14) 0.0086(16)
C14 0.0174(15) 0.0287(17) 0.0170(16) 0.0020(14) 0.0043(13) 0.0020(13)
C15 0.0242(16) 0.0239(15) 0.0175(19) 0.0028(12) 0.0038(13) 0.0041(13)
C16 0.032(2) 0.031(2) 0.053(2) 0.0105(18) 0.0000(18) 0.0128(16)
C17 0.050(2) 0.0212(16) 0.068(3) 0.005(2) 0.004(3) 0.0110(15)
C18 0.043(2) 0.0218(18) 0.063(3) -0.0101(17) 0.003(2) -0.0016(17)
C19 0.0307(19) 0.0260(19) 0.036(2) -0.0088(16) -0.0026(16) 0.0028(15)
O11 0.0125(10) 0.0215(11) 0.0219(11) 0.0012(9) -0.0041(8) -0.0015(9)
O12 0.0145(10) 0.0159(10) 0.0197(11) -0.0041(9) 0.0026(9) -0.0035(8)
C101 0.0119(14) 0.0208(15) 0.0131(14) -0.0058(12) 0.0009(12) 0.0001(12)
C102 0.0146(14) 0.0154(15) 0.0154(15) 0.0030(12) -0.0032(12) -0.0023(11)
C103 0.0123(14) 0.0190(15) 0.0176(16) 0.0009(13) 0.0012(13) 0.0020(12)
C104 0.0157(15) 0.0148(14) 0.0174(16) -0.0017(12) 0.0003(13) -0.0010(12)
C105 0.0124(14) 0.0195(15) 0.0184(15) 0.0009(13) -0.0014(13) -0.0013(12)
C106 0.0112(14) 0.0197(16) 0.0249(17) -0.0005(14) 0.0029(13) 0.0019(12)
C107 0.0163(15) 0.0162(15) 0.0193(15) -0.0041(13) -0.0006(13) -0.0028(12)
F11 0.0123(9) 0.0192(9) 0.0281(10) -0.0032(8) 0.0039(8) 0.0025(7)
F12 0.0174(9) 0.0193(9) 0.0277(9) -0.0092(7) 0.0022(8) -0.0029(7)
F13 0.0124(9) 0.0231(10) 0.0392(12) -0.0085(8) 0.0003(8) 0.0029(7)
F14 0.0168(9) 0.0208(9) 0.0388(11) -0.0128(8) -0.0005(8) -0.0008(7)
O13 0.0128(10) 0.0293(12) 0.0181(12) 0.0024(10) 0.0009(9) -0.0013(9)
O14 0.0199(10) 0.0222(10) 0.0284(15) -0.0054(10) -0.0025(10) -0.0047(8)
C108 0.0132(14) 0.0246(17) 0.0146(15) 0.0081(14) -0.0023(12) -0.0021(13)
C109 0.0125(14) 0.0214(16) 0.0154(15) -0.0013(13) 0.0005(12) -0.0029(12)
C110 0.0131(14) 0.0202(15) 0.0196(15) -0.0005(13) -0.0042(12) 0.0022(12)
C111 0.0173(16) 0.0156(15) 0.0211(16) 0.0020(13) 0.0003(13) -0.0031(12)
C112 0.0124(14) 0.0188(15) 0.0188(14) -0.0032(13) -0.0007(12) -0.0017(12)
C113 0.0149(15) 0.0186(15) 0.0185(16) -0.0023(14) 0.0005(14) 0.0054(13)
C114 0.0170(15) 0.0159(14) 0.0203(15) 0.0013(13) 0.0014(13) -0.0001(12)
F15 0.0150(7) 0.0238(8) 0.0336(8) 0.0065(11) -0.0071(11) 0.0014(6)
F16 0.0214(9) 0.0188(8) 0.0368(13) 0.0084(8) -0.0054(8) -0.0052(7)
F17 0.0145(8) 0.0199(9) 0.0289(10) 0.0032(8) -0.0051(8) 0.0035(7)
F18 0.0213(9) 0.0167(9) 0.0347(11) 0.0030(8) -0.0036(8) -0.0040(7)

loop_
_atom_type_symbol
_atom_type_description
_atom_type_scat_dispersion_real
_atom_type_scat_dispersion_imag
_atom_type_scat_source
C C 0.0033 0.0016 'International Tables Vol C Tables 4.2.6.8 and 6.1.1.4'
H H 0.0000 0.0000 'International Tables Vol C Tables 4.2.6.8 and 6.1.1.4'
N N 0.0061 0.0033 'International Tables Vol C Tables 4.2.6.8 and 6.1.1.4'
O O 0.0106 0.0060 'International Tables Vol C Tables 4.2.6.8 and 6.1.1.4'
F F 0.0171 0.0103 'International Tables Vol C Tables 4.2.6.8 and 6.1.1.4'
Cd Cd -0.8075 1.2024 'International Tables Vol C Tables 4.2.6.8 and 6.1.1.4'

loop_
_geom_angle_atom_site_label_1
_geom_angle_atom_site_label_2
_geom_angle_atom_site_label_3
_geom_angle
_geom_angle_site_symmetry_1
_geom_angle_site_symmetry_3
_geom_angle_publ_flag
N11 Cd1 N12 69.96(9) . . ?
N11 Cd1 O12 85.63(8) . 8_454 ?
N11 Cd1 O13 101.44(8) . 5_465 ?
N11 Cd1 O13 108.50(8) . 3_654 ?
N11 Cd1 O14 86.72(8) . 3_654 ?
N11 Cd1 C108 99.92(9) . 3_654 ?
N12 Cd1 O12 77.91(8) . 8_454 ?
N12 Cd1 O13 85.56(8) . 5_465 ?
N12 Cd1 O13 152.57(8) . 3_654 ?
N12 Cd1 O14 148.81(8) . 3_654 ?
N12 Cd1 C108 169.68(8) . 3_654 ?
O11 Cd1 N11 155.27(8) . . ?
O11 Cd1 N12 86.55(8) . . ?
O11 Cd1 O12 81.86(7) . 8_454 ?
O11 Cd1 O13 83.75(7) . 5_465 ?
O11 Cd1 O13 88.66(7) . 3_654 ?
O11 Cd1 O14 117.99(7) . 3_654 ?
O11 Cd1 C108 103.17(8) . 3_654 ?
O12 Cd1 O14 121.92(7) 8_454 3_654 ?
O12 Cd1 C108 99.80(8) 8_454 3_654 ?
O13 Cd1 O12 74.68(7) 3_654 8_454 ?
O13 Cd1 O12 158.64(7) 5_465 8_454 ?
O13 Cd1 O13 120.73(6) 5_465 3_654 ?
O13 Cd1 O14 53.94(7) 3_654 3_654 ?
O13 Cd1 O14 78.91(7) 5_465 3_654 ?
O13 Cd1 C108 98.79(8) 5_465 3_654 ?
O13 Cd1 C108 27.47(9) 3_654 3_654 ?
O14 Cd1 C108 26.59(8) 3_654 3_654 ?
C10 N11 Cd1 122.3(2) . . ?
C10 N11 C14 119.5(3) . . ?
C14 N11 Cd1 118.2(2) . . ?
C15 N12 Cd1 116.48(19) . . ?
C19 N12 Cd1 122.1(2) . . ?
C19 N12 C15 119.1(3) . . ?
N11 C10 H10 118.7 . . ?
N11 C10 C11 122.7(3) . . ?
C11 C10 H10 118.7 . . ?
C10 C11 H11 121.0 . . ?
C12 C11 C10 117.9(3) . . ?
C12 C11 H11 121.0 . . ?
C11 C12 H12 120.0 . . ?
C11 C12 C13 120.0(3) . . ?
C13 C12 H12 120.0 . . ?
C12 C13 H13 120.3 . . ?
C12 C13 C14 119.3(3) . . ?
C14 C13 H13 120.3 . . ?
N11 C14 C13 120.6(3) . . ?
N11 C14 C15 117.0(3) . . ?
C13 C14 C15 122.4(3) . . ?
N12 C15 C14 115.9(3) . . ?
N12 C15 C16 121.4(3) . . ?
C16 C15 C14 122.7(3) . . ?
C15 C16 H16 120.2 . . ?
C17 C16 C15 119.6(4) . . ?
C17 C16 H16 120.2 . . ?
C16 C17 H17 120.5 . . ?
C16 C17 C18 119.1(3) . . ?
C18 C17 H17 120.5 . . ?
C17 C18 H18 121.0 . . ?
C19 C18 C17 118.0(3) . . ?
C19 C18 H18 121.0 . . ?
N12 C19 C18 122.8(4) . . ?
N12 C19 H19 118.6 . . ?
C18 C19 H19 118.6 . . ?
C101 O11 Cd1 112.80(19) . . ?
C101 O12 Cd1 121.33(18) . 8_455 ?
O11 C101 C102 115.2(3) . . ?
O12 C101 O11 127.8(3) . . ?
O12 C101 C102 116.9(3) . . ?
C103 C102 C101 121.6(3) . . ?
C107 C102 C101 121.5(3) . . ?
C107 C102 C103 116.9(3) . . ?
C102 C103 C104 121.8(3) . . ?
F11 C103 C102 121.2(3) . . ?
F11 C103 C104 117.0(3) . . ?
C103 C104 C105 121.2(3) . . ?
F12 C104 C103 118.8(3) . . ?
F12 C104 C105 120.0(3) . . ?
C104 C105 C112 121.4(3) . . ?
C106 C105 C104 116.3(3) . . ?
C106 C105 C112 122.3(3) . . ?
C105 C106 C107 121.9(3) . . ?
F13 C106 C105 120.4(3) . . ?
F13 C106 C107 117.7(3) . . ?
C102 C107 C106 121.6(3) . . ?
F14 C107 C102 120.5(3) . . ?
F14 C107 C106 117.9(3) . . ?
Cd1 O13 Cd1 121.08(8) 5_565 4_565 ?
C108 O13 Cd1 91.10(18) . 4_565 ?
C108 O13 Cd1 129.80(19) . 5_565 ?
C108 O14 Cd1 89.48(18) . 4_565 ?
O13 C108 Cd1 61.44(15) . 4_565 ?
O13 C108 C109 115.8(3) . . ?
O14 C108 Cd1 63.92(16) . 4_565 ?
O14 C108 O13 124.9(3) . . ?
O14 C108 C109 119.3(3) . . ?
C109 C108 Cd1 170.7(2) . 4_565 ?
C110 C109 C108 121.8(3) . . ?
C110 C109 C114 116.7(3) . . ?
C114 C109 C108 121.5(3) . . ?
C111 C110 C109 121.5(3) . . ?
F15 C110 C109 120.0(3) . . ?
F15 C110 C111 118.4(3) . . ?
C110 C111 C112 122.0(3) . . ?
F16 C111 C110 118.1(3) . . ?
F16 C111 C112 119.9(3) . . ?
C111 C112 C105 121.8(3) . . ?
C111 C112 C113 116.3(3) . . ?
C113 C112 C105 121.9(3) . . ?
C114 C113 C112 121.7(3) . . ?
F17 C113 C112 119.8(3) . . ?
F17 C113 C114 118.6(3) . . ?
C113 C114 C109 121.8(3) . . ?
F18 C114 C109 119.7(3) . . ?
F18 C114 C113 118.5(3) . . ?

loop_
_geom_bond_atom_site_label_1
_geom_bond_atom_site_label_2
_geom_bond_distance
_geom_bond_site_symmetry_2
_geom_bond_publ_flag
Cd1 N11 2.324(2) . yes
Cd1 N12 2.370(2) . yes
Cd1 O11 2.2291(19) . yes
Cd1 O12 2.406(2) 8_454 yes
Cd1 O13 2.371(2) 5_465 yes
Cd1 O13 2.403(2) 3_654 yes
Cd1 O14 2.457(2) 3_654 yes
Cd1 C108 2.736(3) 3_654 ?
N11 C10 1.333(4) . ?
N11 C14 1.344(4) . ?
N12 C15 1.337(4) . ?
N12 C19 1.326(4) . ?
C10 H10 0.9500 . ?
C10 C11 1.384(5) . ?
C11 H11 0.9500 . ?
C11 C12 1.374(5) . ?
C12 H12 0.9500 . ?
C12 C13 1.375(5) . ?
C13 H13 0.9500 . ?
C13 C14 1.391(4) . ?
C14 C15 1.486(4) . ?
C15 C16 1.378(4) . ?
C16 H16 0.9500 . ?
C16 C17 1.361(5) . ?
C17 H17 0.9500 . ?
C17 C18 1.393(6) . ?
C18 H18 0.9500 . ?
C18 C19 1.372(5) . ?
C19 H19 0.9500 . ?
O11 C101 1.246(3) . ?
O12 C101 1.241(3) . ?
C101 C102 1.518(4) . ?
C102 C103 1.377(4) . ?
C102 C107 1.373(4) . ?
C103 C104 1.377(4) . ?
C103 F11 1.340(3) . ?
C104 C105 1.393(4) . ?
C104 F12 1.337(3) . ?
C105 C106 1.377(4) . ?
C105 C112 1.476(4) . ?
C106 C107 1.380(4) . ?
C106 F13 1.344(3) . ?
C107 F14 1.339(3) . ?
O13 C108 1.262(4) . ?
O14 C108 1.225(4) . ?
C108 C109 1.515(4) . ?
C109 C110 1.379(4) . ?
C109 C114 1.386(4) . ?
C110 C111 1.374(4) . ?
C110 F15 1.334(3) . ?
C111 C112 1.384(4) . ?
C111 F16 1.344(3) . ?
C112 C113 1.388(4) . ?
C113 C114 1.369(4) . ?
C113 F17 1.339(3) . ?
C114 F18 1.339(3) . ?
